data_4515900
loop_
_publ_author_name
'Majumder, Ishani'
'Chakraborty, Prateeti'
'\'Alvarez, Raquel'
'Gonzalez-Diaz, Myriam'
'Pel\'aez, Rafael'
'Ellahioui, Younes'
'Bauza, Antonio'
'Frontera, Antonio'
'Zangrando, Ennio'
'G\'omez-Ruiz, Santiago'
'Das, Debasis'

_publ_section_title
;
 Bioactive Heterometallic Cu<sup>II</sup>-Zn<sup>II</sup> Complexes with
 Potential Biomedical Applications.
;
_journal_issue 10
_journal_name_full 'ACS omega'
_journal_page_first 13343
_journal_page_last 13353
_journal_paper_doi 10.1021/acsomega.8b01260
_journal_volume 3
_journal_year 2018
_chemical_formula_moiety 'C42 H36 Cl4 Cu2 N10 O4 Zn'
_chemical_formula_sum 'C42 H36 Cl4 Cu2 N10 O4 Zn'
_chemical_formula_weight 1079.06
_space_group_crystal_system monoclinic
_space_group_IT_number 14
_space_group_name_Hall '-P 2ybc'
_space_group_name_H-M_alt 'P 1 21/c 1'
_atom_sites_solution_hydrogens geom
_audit_creation_method SHELXL-2014/7
_cell_angle_alpha 90
_cell_angle_beta 106.224(2)
_cell_angle_gamma 90
_cell_formula_units_Z 2
_cell_length_a 10.3783(18)
_cell_length_b 20.893(4)
_cell_length_c 10.1906(18)
_cell_measurement_reflns_used 2862
_cell_measurement_temperature 293(2)
_cell_measurement_theta_max 25.10
_cell_measurement_theta_min 1.99
_cell_volume 2121.7(7)
_computing_cell_refinement 'BRUKER SMART'
_computing_data_collection 'BRUKER SMART'
_computing_data_reduction 'BRUKER SAINT'
_computing_molecular_graphics 'Ortep3 for Windows (Farrugia,1997)'
_computing_publication_material 'Wingx 2013.3 (Farrugia, 2012)'
_computing_structure_refinement 'SHELXL-2014/7 (Sheldrick, 2014)'
_computing_structure_solution 'SHELX97 (Sheldrick, 2008)'
_diffrn_ambient_temperature 293(2)
_diffrn_measured_fraction_theta_full 0.993
_diffrn_measured_fraction_theta_max 0.923
_diffrn_measurement_device_type 'BRUKER SMART APEX CCD DIFFRACTOMETER'
_diffrn_measurement_method 'OMEGA-PHI SCAN'
_diffrn_radiation_monochromator graphite
_diffrn_radiation_source 'fine-focus sealed tube'
_diffrn_radiation_type MoK\a
_diffrn_radiation_wavelength 0.71073
_diffrn_reflns_av_R_equivalents 0.0652
_diffrn_reflns_av_unetI/netI 0.0648
_diffrn_reflns_Laue_measured_fraction_full 0.993
_diffrn_reflns_Laue_measured_fraction_max 0.923
_diffrn_reflns_limit_h_max 11
_diffrn_reflns_limit_h_min -13
_diffrn_reflns_limit_k_max 25
_diffrn_reflns_limit_k_min -25
_diffrn_reflns_limit_l_max 12
_diffrn_reflns_limit_l_min -12
_diffrn_reflns_number 14929
_diffrn_reflns_point_group_measured_fraction_full 0.993
_diffrn_reflns_point_group_measured_fraction_max 0.923
_diffrn_reflns_theta_full 25.242
_diffrn_reflns_theta_max 26.563
_diffrn_reflns_theta_min 1.949
_exptl_absorpt_coefficient_mu 1.863
_exptl_absorpt_correction_T_max 0.780
_exptl_absorpt_correction_T_min 0.595
_exptl_absorpt_correction_type multi-scan
_exptl_absorpt_process_details 'BRUKER SADABS'
_exptl_crystal_colour green
_exptl_crystal_density_diffrn 1.689
_exptl_crystal_description prism
_exptl_crystal_F_000 1092
_exptl_crystal_size_max 0.32
_exptl_crystal_size_mid 0.27
_exptl_crystal_size_min 0.10
_refine_diff_density_max 0.719
_refine_diff_density_min -0.640
_refine_diff_density_rms 0.088
_refine_ls_extinction_method none
_refine_ls_goodness_of_fit_ref 1.009
_refine_ls_hydrogen_treatment constr
_refine_ls_matrix_type full
_refine_ls_number_parameters 286
_refine_ls_number_reflns 4088
_refine_ls_number_restraints 0
_refine_ls_restrained_S_all 1.009
_refine_ls_R_factor_all 0.0714
_refine_ls_R_factor_gt 0.0452
_refine_ls_shift/su_max 0.001
_refine_ls_shift/su_mean 0.000
_refine_ls_structure_factor_coef Fsqd
_refine_ls_weighting_details 'w=1/[\s^2^(Fo^2^)+(0.0603P)^2^] where P=(Fo^2^+2Fc^2^)/3'
_refine_ls_weighting_scheme calc
_refine_ls_wR_factor_gt 0.1111
_refine_ls_wR_factor_ref 0.1210
_reflns_Friedel_coverage 0.000
_reflns_number_gt 2824
_reflns_number_total 4088
_reflns_threshold_expression 'I > 2\s(I)'
_cod_data_source_file ao8b01260_si_002.cif
_cod_data_source_block 1
_cod_depositor_comments
;
The following automatic conversions were performed:

data item '_exptl_absorpt_correction_type' value 'MULTI-SCAN' was
changed to 'multi-scan' in accordance with the
/home/data/users/saulius/crontab/automatic-downloads/current/ACS/lib/dictionaries/cif_core.dic
dictionary named 'cif_core.dic' version 2.4.2 last updated on
2011-04-26.

Automatic conversion script
Id: cif_fix_values 6909 2019-04-08 15:41:33Z antanas 
;
_cod_original_cell_volume 2121.7(6)
_cod_original_sg_symbol_H-M 'P 21/c'
_cod_database_code 4515900
_shelx_shelxl_version_number 2014/7
_shelx_space_group_comment
;
The symmetry employed for this shelxl refinement is uniquely defined
by the following loop, which should always be used as a source of
symmetry information in preference to the above space-group names.
They are only intended as comments.
;
_exptl_absorpt_special_details 'Bruker (2001). Sadabs. Bruker AXS Inc., Madison, Wisconsin, USA'

loop_
_space_group_symop_operation_xyz
'x, y, z'
'-x, y+1/2, -z+1/2'
'-x, -y, -z'
'x, -y-1/2, z-1/2'

loop_
_atom_site_label
_atom_site_type_symbol
_atom_site_fract_x
_atom_site_fract_y
_atom_site_fract_z
_atom_site_U_iso_or_equiv
_atom_site_adp_type
_atom_site_occupancy
_atom_site_site_symmetry_order
_atom_site_calc_flag
_atom_site_refinement_flags_posn
_atom_site_refinement_flags_adp
_atom_site_refinement_flags_occupancy
Cu Cu -0.21978(5) -0.07571(2) 0.27117(5) 0.03319(17) Uani 1 1 d . . .
Zn Zn 0.0000 0.0000 0.5000 0.0329(2) Uani 1 2 d S . P
N1 N -0.2222(3) -0.16267(15) 0.1927(3) 0.0313(8) Uani 1 1 d . . .
N2 N -0.4104(3) -0.05975(15) 0.1715(3) 0.0324(8) Uani 1 1 d . . .
N3 N -0.0573(4) -0.02209(18) 0.6695(4) 0.0448(9) Uani 1 1 d . . .
N4 N -0.1205(5) -0.0708(2) 0.8574(5) 0.0769(15) Uani 1 1 d . . .
N5 N -0.1634(5) -0.0315(2) 1.0683(5) 0.0744(14) Uani 1 1 d . . .
O1 O -0.0545(2) -0.09531(12) 0.4148(3) 0.0327(6) Uani 1 1 d . . .
O2 O -0.2087(2) 0.00326(12) 0.3779(3) 0.0318(7) Uani 1 1 d . . .
Cl1 Cl 0.12184(13) -0.34792(6) 0.64970(14) 0.0653(4) Uani 1 1 d . . .
Cl2 Cl -0.65576(11) 0.14264(5) 0.49491(12) 0.0453(3) Uani 1 1 d . . .
C1 C -0.0199(4) -0.1525(2) 0.4686(4) 0.0328(10) Uani 1 1 d . . .
C2 C 0.0683(4) -0.1597(2) 0.5994(4) 0.0394(10) Uani 1 1 d . . .
H1 H 0.0995 -0.1232 0.6508 0.047 Uiso 1 1 calc R U .
C3 C 0.1100(4) -0.2179(2) 0.6539(5) 0.0435(11) Uani 1 1 d . . .
H3 H 0.1676 -0.2207 0.7419 0.052 Uiso 1 1 calc R U .
C4 C 0.0672(4) -0.2732(2) 0.5795(5) 0.0419(11) Uani 1 1 d . . .
C5 C -0.0202(4) -0.2689(2) 0.4515(5) 0.0384(10) Uani 1 1 d . . .
H5 H -0.0495 -0.3060 0.4018 0.046 Uiso 1 1 calc R U .
C6 C -0.0661(4) -0.20946(18) 0.3944(4) 0.0311(9) Uani 1 1 d . . .
C7 C -0.1575(4) -0.20988(19) 0.2587(4) 0.0358(10) Uani 1 1 d . . .
H7 H -0.1708 -0.2492 0.2142 0.043 Uiso 1 1 calc R U .
C8 C -0.3061(4) -0.17621(19) 0.0528(4) 0.0350(10) Uani 1 1 d . . .
H8A H -0.2974 -0.2212 0.0331 0.042 Uiso 1 1 calc R U .
H8B H -0.2724 -0.1516 -0.0112 0.042 Uiso 1 1 calc R U .
C9 C -0.4524(4) -0.16090(19) 0.0302(4) 0.0327(9) Uani 1 1 d . . .
C10 C -0.5091(4) -0.1976(2) 0.1318(5) 0.0492(12) Uani 1 1 d . . .
H10A H -0.6024 -0.1873 0.1159 0.074 Uiso 1 1 calc R U .
H10B H -0.4997 -0.2428 0.1198 0.074 Uiso 1 1 calc R U .
H10C H -0.4609 -0.1858 0.2234 0.074 Uiso 1 1 calc R U .
C11 C -0.5271(5) -0.1818(2) -0.1157(4) 0.0539(13) Uani 1 1 d . . .
H11A H -0.6210 -0.1726 -0.1331 0.081 Uiso 1 1 calc R U .
H11B H -0.4919 -0.1589 -0.1799 0.081 Uiso 1 1 calc R U .
H11C H -0.5149 -0.2269 -0.1254 0.081 Uiso 1 1 calc R U .
C12 C -0.4750(5) -0.0898(2) 0.0389(4) 0.0460(12) Uani 1 1 d . . .
H12A H -0.4427 -0.0686 -0.0306 0.055 Uiso 1 1 calc R U .
H12B H -0.5708 -0.0821 0.0171 0.055 Uiso 1 1 calc R U .
C13 C -0.4851(4) -0.02241(18) 0.2182(4) 0.0331(10) Uani 1 1 d . . .
H13 H -0.5763 -0.0235 0.1729 0.040 Uiso 1 1 calc R U .
C14 C -0.4454(4) 0.02097(17) 0.3320(4) 0.0283(9) Uani 1 1 d . . .
C15 C -0.5496(4) 0.05552(18) 0.3612(4) 0.0323(9) Uani 1 1 d . . .
H15 H -0.6380 0.0477 0.3116 0.039 Uiso 1 1 calc R U .
C16 C -0.5220(4) 0.10063(18) 0.4621(4) 0.0320(9) Uani 1 1 d . . .
C17 C -0.3921(4) 0.11217(19) 0.5372(4) 0.0326(9) Uani 1 1 d . . .
H17 H -0.3741 0.1429 0.6061 0.039 Uiso 1 1 calc R U .
C18 C -0.2885(4) 0.07838(18) 0.5107(4) 0.0332(10) Uani 1 1 d . . .
H18 H -0.2011 0.0861 0.5634 0.040 Uiso 1 1 calc R U .
C19 C -0.3113(4) 0.03236(18) 0.4058(4) 0.0289(9) Uani 1 1 d . . .
C20 C -0.0858(4) -0.0399(2) 0.7615(5) 0.0495(12) Uani 1 1 d . . .
C21 C -0.1413(5) -0.0426(3) 0.9663(6) 0.0571(14) Uani 1 1 d . . .

loop_
_atom_site_aniso_label
_atom_site_aniso_U_11
_atom_site_aniso_U_22
_atom_site_aniso_U_33
_atom_site_aniso_U_23
_atom_site_aniso_U_13
_atom_site_aniso_U_12
Cu 0.0334(3) 0.0289(3) 0.0344(3) -0.0067(2) 0.0048(2) 0.0003(2)
Zn 0.0323(4) 0.0358(4) 0.0319(4) -0.0034(3) 0.0113(3) -0.0055(3)
N1 0.0312(18) 0.0310(19) 0.034(2) -0.0038(16) 0.0123(16) -0.0010(15)
N2 0.040(2) 0.0250(18) 0.0281(19) -0.0022(15) 0.0033(16) 0.0011(15)
N3 0.050(2) 0.048(2) 0.040(2) -0.0003(19) 0.0171(19) -0.0062(18)
N4 0.106(4) 0.077(4) 0.054(3) -0.001(3) 0.034(3) -0.019(3)
N5 0.085(4) 0.082(4) 0.069(3) -0.018(3) 0.043(3) -0.027(3)
O1 0.0298(15) 0.0292(15) 0.0370(17) -0.0016(13) 0.0059(13) -0.0012(12)
O2 0.0261(15) 0.0336(16) 0.0350(17) -0.0085(12) 0.0073(13) -0.0011(11)
Cl1 0.0553(8) 0.0521(8) 0.0792(10) 0.0271(7) 0.0032(7) 0.0064(6)
Cl2 0.0423(6) 0.0445(7) 0.0540(7) -0.0030(5) 0.0216(6) 0.0093(5)
C1 0.024(2) 0.035(2) 0.041(3) 0.002(2) 0.0141(19) 0.0013(18)
C2 0.034(2) 0.044(3) 0.039(3) 0.003(2) 0.006(2) -0.002(2)
C3 0.033(2) 0.057(3) 0.038(3) 0.008(2) 0.006(2) -0.002(2)
C4 0.033(2) 0.038(3) 0.052(3) 0.013(2) 0.007(2) 0.000(2)
C5 0.034(2) 0.032(2) 0.051(3) 0.004(2) 0.014(2) 0.0028(19)
C6 0.025(2) 0.032(2) 0.039(3) 0.0030(19) 0.0139(19) 0.0003(17)
C7 0.036(2) 0.029(2) 0.047(3) -0.003(2) 0.018(2) -0.0023(19)
C8 0.046(3) 0.032(2) 0.029(2) -0.0055(18) 0.013(2) -0.0027(19)
C9 0.040(2) 0.032(2) 0.022(2) -0.0050(17) 0.0020(18) 0.0009(18)
C10 0.042(3) 0.052(3) 0.057(3) -0.009(2) 0.021(2) -0.011(2)
C11 0.062(3) 0.051(3) 0.038(3) -0.015(2) -0.003(2) -0.001(3)
C12 0.052(3) 0.044(3) 0.031(2) -0.005(2) -0.007(2) 0.008(2)
C13 0.031(2) 0.032(2) 0.032(2) 0.0068(19) 0.0025(19) 0.0027(18)
C14 0.036(2) 0.024(2) 0.026(2) 0.0016(17) 0.0097(18) -0.0001(17)
C15 0.028(2) 0.030(2) 0.038(2) 0.0031(19) 0.0078(19) 0.0012(18)
C16 0.036(2) 0.025(2) 0.041(3) 0.0032(19) 0.020(2) 0.0035(18)
C17 0.040(2) 0.028(2) 0.034(2) -0.0070(18) 0.018(2) -0.0026(18)
C18 0.031(2) 0.037(2) 0.033(2) -0.0049(19) 0.0107(19) -0.0076(18)
C19 0.031(2) 0.027(2) 0.031(2) 0.0034(18) 0.0123(19) 0.0016(17)
C20 0.040(3) 0.071(4) 0.038(3) 0.007(3) 0.012(2) -0.002(2)
C21 0.044(3) 0.082(4) 0.047(3) 0.002(3) 0.014(3) -0.024(3)

loop_
_atom_type_symbol
_atom_type_description
_atom_type_scat_dispersion_real
_atom_type_scat_dispersion_imag
_atom_type_scat_source
C C 0.0033 0.0016 'International Tables Vol C Tables 4.2.6.8 and 6.1.1.4'
H H 0.0000 0.0000 'International Tables Vol C Tables 4.2.6.8 and 6.1.1.4'
N N 0.0061 0.0033 'International Tables Vol C Tables 4.2.6.8 and 6.1.1.4'
O O 0.0106 0.0060 'International Tables Vol C Tables 4.2.6.8 and 6.1.1.4'
Cl Cl 0.1484 0.1585 'International Tables Vol C Tables 4.2.6.8 and 6.1.1.4'
Cu Cu 0.3201 1.2651 'International Tables Vol C Tables 4.2.6.8 and 6.1.1.4'
Zn Zn 0.2839 1.4301 'International Tables Vol C Tables 4.2.6.8 and 6.1.1.4'

loop_
_geom_angle_atom_site_label_1
_geom_angle_atom_site_label_2
_geom_angle_atom_site_label_3
_geom_angle
_geom_angle_site_symmetry_1
_geom_angle_site_symmetry_3
O2 Cu O1 81.87(11) . .
O2 Cu N1 170.62(13) . .
O1 Cu N1 91.10(12) . .
O2 Cu N2 92.17(12) . .
O1 Cu N2 162.98(12) . .
N1 Cu N2 92.83(13) . .
O2 Cu N5 99.10(14) . 1_554
O1 Cu N5 109.80(14) . 1_554
N1 Cu N5 89.09(15) . 1_554
N2 Cu N5 86.83(15) . 1_554
N3 Zn N3 180.0 3_556 .
N3 Zn O2 89.29(13) 3_556 .
N3 Zn O2 90.71(13) . .
N3 Zn O2 90.71(13) 3_556 3_556
N3 Zn O2 89.29(13) . 3_556
O2 Zn O2 180.00(13) . 3_556
N3 Zn O1 88.50(12) 3_556 .
N3 Zn O1 91.50(12) . .
O2 Zn O1 72.27(9) . .
O2 Zn O1 107.73(9) 3_556 .
N3 Zn O1 91.50(12) 3_556 3_556
N3 Zn O1 88.50(12) . 3_556
O2 Zn O1 107.73(9) . 3_556
O2 Zn O1 72.27(9) 3_556 3_556
O1 Zn O1 180.0 . 3_556
C7 N1 C8 116.3(3) . .
C7 N1 Cu 123.5(3) . .
C8 N1 Cu 120.2(3) . .
C13 N2 C12 115.7(4) . .
C13 N2 Cu 122.2(3) . .
C12 N2 Cu 122.1(3) . .
C20 N3 Zn 173.7(4) . .
C20 N4 C21 123.5(5) . .
C21 N5 Cu 146.4(5) . 1_556
C1 O1 Cu 125.3(2) . .
C1 O1 Zn 130.5(2) . .
Cu O1 Zn 100.46(11) . .
C19 O2 Cu 125.4(2) . .
C19 O2 Zn 128.5(2) . .
Cu O2 Zn 100.69(11) . .
O1 C1 C2 121.4(4) . .
O1 C1 C6 121.6(4) . .
C2 C1 C6 116.9(4) . .
C3 C2 C1 122.4(4) . .
C3 C2 H1 118.8 . .
C1 C2 H1 118.8 . .
C2 C3 C4 120.5(4) . .
C2 C3 H3 119.8 . .
C4 C3 H3 119.8 . .
C5 C4 C3 119.5(4) . .
C5 C4 Cl1 120.2(4) . .
C3 C4 Cl1 120.3(3) . .
C4 C5 C6 120.9(4) . .
C4 C5 H5 119.5 . .
C6 C5 H5 119.5 . .
C5 C6 C1 119.9(4) . .
C5 C6 C7 116.8(4) . .
C1 C6 C7 123.4(4) . .
N1 C7 C6 127.6(4) . .
N1 C7 H7 116.2 . .
C6 C7 H7 116.2 . .
N1 C8 C9 113.9(3) . .
N1 C8 H8A 108.8 . .
C9 C8 H8A 108.8 . .
N1 C8 H8B 108.8 . .
C9 C8 H8B 108.8 . .
H8A C8 H8B 107.7 . .
C8 C9 C12 111.5(3) . .
C8 C9 C10 110.6(3) . .
C12 C9 C10 110.9(4) . .
C8 C9 C11 107.6(3) . .
C12 C9 C11 107.0(3) . .
C10 C9 C11 109.1(4) . .
C9 C10 H10A 109.5 . .
C9 C10 H10B 109.5 . .
H10A C10 H10B 109.5 . .
C9 C10 H10C 109.5 . .
H10A C10 H10C 109.5 . .
H10B C10 H10C 109.5 . .
C9 C11 H11A 109.5 . .
C9 C11 H11B 109.5 . .
H11A C11 H11B 109.5 . .
C9 C11 H11C 109.5 . .
H11A C11 H11C 109.5 . .
H11B C11 H11C 109.5 . .
N2 C12 C9 115.8(3) . .
N2 C12 H12A 108.3 . .
C9 C12 H12A 108.3 . .
N2 C12 H12B 108.3 . .
C9 C12 H12B 108.3 . .
H12A C12 H12B 107.4 . .
N2 C13 C14 128.0(4) . .
N2 C13 H13 116.0 . .
C14 C13 H13 116.0 . .
C15 C14 C19 120.5(4) . .
C15 C14 C13 115.6(4) . .
C19 C14 C13 123.8(3) . .
C16 C15 C14 120.3(4) . .
C16 C15 H15 119.9 . .
C14 C15 H15 119.9 . .
C15 C16 C17 120.5(4) . .
C15 C16 Cl2 118.6(3) . .
C17 C16 Cl2 120.8(3) . .
C16 C17 C18 120.0(4) . .
C16 C17 H17 120.0 . .
C18 C17 H17 120.0 . .
C17 C18 C19 121.7(4) . .
C17 C18 H18 119.1 . .
C19 C18 H18 119.1 . .
O2 C19 C14 122.9(3) . .
O2 C19 C18 120.2(3) . .
C14 C19 C18 116.9(3) . .
N3 C20 N4 169.5(6) . .
N5 C21 N4 165.2(6) . .

loop_
_geom_bond_atom_site_label_1
_geom_bond_atom_site_label_2
_geom_bond_distance
_geom_bond_site_symmetry_2
Cu O2 1.962(3) .
Cu O1 1.962(3) .
Cu N1 1.982(3) .
Cu N2 1.983(3) .
Cu N5 2.479(5) 1_554
Zn N3 2.031(4) 3_556
Zn N3 2.031(4) .
Zn O2 2.177(3) .
Zn O2 2.177(3) 3_556
Zn O1 2.183(3) .
Zn O1 2.183(3) 3_556
N1 C7 1.274(5) .
N1 C8 1.476(5) .
N2 C13 1.282(5) .
N2 C12 1.471(5) .
N3 C20 1.122(5) .
N4 C20 1.303(6) .
N4 C21 1.326(7) .
N5 C21 1.148(6) .
N5 Cu 2.479(5) 1_556
O1 C1 1.322(5) .
O2 C19 1.324(4) .
Cl1 C4 1.745(4) .
Cl2 C16 1.752(4) .
C1 C2 1.398(6) .
C1 C6 1.420(6) .
C2 C3 1.357(6) .
C2 H1 0.9300 .
C3 C4 1.386(6) .
C3 H3 0.9300 .
C4 C5 1.368(6) .
C5 C6 1.397(5) .
C5 H5 0.9300 .
C6 C7 1.442(6) .
C7 H7 0.9300 .
C8 C9 1.505(5) .
C8 H8A 0.9700 .
C8 H8B 0.9700 .
C9 C12 1.511(6) .
C9 C10 1.532(6) .
C9 C11 1.536(5) .
C10 H10A 0.9600 .
C10 H10B 0.9600 .
C10 H10C 0.9600 .
C11 H11A 0.9600 .
C11 H11B 0.9600 .
C11 H11C 0.9600 .
C12 H12A 0.9700 .
C12 H12B 0.9700 .
C13 C14 1.439(5) .
C13 H13 0.9300 .
C14 C15 1.399(5) .
C14 C19 1.405(5) .
C15 C16 1.365(5) .
C15 H15 0.9300 .
C16 C17 1.373(5) .
C17 C18 1.374(5) .
C17 H17 0.9300 .
C18 C19 1.408(5) .
C18 H18 0.9300 .

loop_
_geom_torsion_atom_site_label_1
_geom_torsion_atom_site_label_2
_geom_torsion_atom_site_label_3
_geom_torsion_atom_site_label_4
_geom_torsion
_geom_torsion_site_symmetry_1
Cu O1 C1 C2 -155.8(3) .
Zn O1 C1 C2 -2.0(5) .
Cu O1 C1 C6 26.8(5) .
Zn O1 C1 C6 -179.4(2) .
O1 C1 C2 C3 -176.8(4) .
C6 C1 C2 C3 0.7(6) .
C1 C2 C3 C4 1.0(6) .
C2 C3 C4 C5 -1.6(6) .
C2 C3 C4 Cl1 179.7(3) .
C3 C4 C5 C6 0.5(6) .
Cl1 C4 C5 C6 179.2(3) .
C4 C5 C6 C1 1.2(6) .
C4 C5 C6 C7 179.7(4) .
O1 C1 C6 C5 175.7(3) .
C2 C1 C6 C5 -1.8(5) .
O1 C1 C6 C7 -2.7(6) .
C2 C1 C6 C7 179.8(4) .
C8 N1 C7 C6 178.1(4) .
Cu N1 C7 C6 -4.4(6) .
C5 C6 C7 N1 172.3(4) .
C1 C6 C7 N1 -9.3(6) .
C7 N1 C8 C9 121.3(4) .
Cu N1 C8 C9 -56.3(4) .
N1 C8 C9 C12 66.8(4) .
N1 C8 C9 C10 -57.1(4) .
N1 C8 C9 C11 -176.1(3) .
C13 N2 C12 C9 -132.9(4) .
Cu N2 C12 C9 47.4(5) .
C8 C9 C12 N2 -62.2(5) .
C10 C9 C12 N2 61.5(5) .
C11 C9 C12 N2 -179.6(4) .
C12 N2 C13 C14 -169.1(4) .
Cu N2 C13 C14 10.6(6) .
N2 C13 C14 C15 -179.2(4) .
N2 C13 C14 C19 4.9(6) .
C19 C14 C15 C16 -0.2(6) .
C13 C14 C15 C16 -176.2(4) .
C14 C15 C16 C17 -0.8(6) .
C14 C15 C16 Cl2 -180.0(3) .
C15 C16 C17 C18 0.3(6) .
Cl2 C16 C17 C18 179.5(3) .
C16 C17 C18 C19 1.2(6) .
Cu O2 C19 C14 -18.4(5) .
Zn O2 C19 C14 -167.3(3) .
Cu O2 C19 C18 163.5(3) .
Zn O2 C19 C18 14.6(5) .
C15 C14 C19 O2 -176.6(3) .
C13 C14 C19 O2 -0.9(6) .
C15 C14 C19 C18 1.5(5) .
C13 C14 C19 C18 177.2(3) .
C17 C18 C19 O2 176.2(4) .
C17 C18 C19 C14 -2.0(6) .
C21 N4 C20 N3 -177(3) .
Cu N5 C21 N4 -1(3) 1_556
C20 N4 C21 N5 -177(2) .
